data_7135686
loop_
_publ_author_name
'Furukawa, Haruto'
'Tachikawa, Takashi'
'Ito, Suguru'

_publ_section_title
;
 Doping-activated thermal polymorphic transition of luminescent organic
 crystals.
;
_journal_issue 31
_journal_name_full 'Chemical communications (Cambridge, England)'
_journal_page_first 8008
_journal_page_last 8012
_journal_paper_doi 10.1039/d6cc00603e
_journal_volume 62
_journal_year 2026
_chemical_absolute_configuration 'CHOOSE rm ad rmad syn or unk'
_chemical_formula_moiety 'C22 H12 N2 S3'
_chemical_formula_sum 'C22 H12 N2 S3'
_chemical_formula_weight 400.53
_space_group_crystal_system orthorhombic
_space_group_IT_number 19
_space_group_name_Hall 'P 2ac 2ab'
_space_group_name_H-M_alt 'P 21 21 21'
_atom_sites_solution_hydrogens geom
_atom_sites_solution_primary direct
_atom_sites_solution_secondary difmap
_audit_update_record
;
2026-01-26 deposited with the CCDC.	2026-03-30 downloaded from the CCDC.
;
_cell_angle_alpha 90.0000
_cell_angle_beta 90.0000
_cell_angle_gamma 90.0000
_cell_formula_units_Z 4
_cell_length_a 3.85482(7)
_cell_length_b 18.2823(3)
_cell_length_c 24.0431(5)
_cell_measurement_reflns_used 3170
_cell_measurement_temperature 123
_cell_measurement_theta_max 74.82
_cell_measurement_theta_min 6.02
_cell_volume 1694.44(5)
_computing_cell_refinement 'CrysAlisPro 1.171.40.66a (Rigaku OD, 2019)'
_computing_data_collection 'CrysAlisPro 1.171.40.66a (Rigaku OD, 2019)'
_computing_data_reduction 'CrysAlisPro 1.171.40.66a (Rigaku OD, 2019)'
_computing_molecular_graphics 'CrystalStructure 4.2.5'
_computing_publication_material 'CrystalStructure 4.2.5 (Rigaku, 2017)'
_computing_structure_refinement 'SHELXL Version 2014/7 (Sheldrick, 2008)'
_computing_structure_solution 'SIR92 (Altomare, et al., 1994)'
_diffrn_ambient_temperature 123
_diffrn_detector_area_resol_mean 5.814
_diffrn_measured_fraction_theta_full 0.996
_diffrn_measured_fraction_theta_max 0.996
_diffrn_measurement_device_type 'Rigaku XtaLAB P200'
_diffrn_measurement_method \w
_diffrn_radiation_type 'Cu K\a'
_diffrn_radiation_wavelength 1.54184
_diffrn_reflns_av_R_equivalents 0.0516
_diffrn_reflns_Laue_measured_fraction_full 0.996
_diffrn_reflns_Laue_measured_fraction_max 0.996
_diffrn_reflns_limit_h_max 2
_diffrn_reflns_limit_h_min -4
_diffrn_reflns_limit_k_max 20
_diffrn_reflns_limit_k_min -22
_diffrn_reflns_limit_l_max 27
_diffrn_reflns_limit_l_min -28
_diffrn_reflns_number 6013
_diffrn_reflns_point_group_measured_fraction_full 0.942
_diffrn_reflns_point_group_measured_fraction_max 0.941
_diffrn_reflns_theta_full 67.684
_diffrn_reflns_theta_max 68.201
_diffrn_reflns_theta_min 4.838
_diffrn_standards_number 0
_exptl_absorpt_coefficient_mu 4.068
_exptl_absorpt_correction_T_max 0.903
_exptl_absorpt_correction_T_min 0.580
_exptl_absorpt_correction_type multi-scan
_exptl_absorpt_process_details
;
CrysAlisPro 1.171.40.66a (Rigaku Oxford Diffraction, 2019)
Empirical absorption correction using spherical harmonics,
 implemented in SCALE3 ABSPACK scaling algorithm.
;
_exptl_crystal_colour red
_exptl_crystal_density_diffrn 1.570
_exptl_crystal_density_method 'not measured'
_exptl_crystal_description plate
_exptl_crystal_F_000 824.00
_exptl_crystal_preparation Luminescent
_exptl_crystal_recrystallization_method 'Re-crystallisation from solvent: acetonitrile/chloroform'
_exptl_crystal_size_max 0.200
_exptl_crystal_size_mid 0.100
_exptl_crystal_size_min 0.025
_refine_diff_density_max 0.49
_refine_diff_density_min -0.57
_refine_ls_abs_structure_details
;
 Flack x determined using 814 quotients [(I+)-(I-)]/[(I+)+(I-)]
 (Parsons, Flack and Wagner, Acta Cryst. B69 (2013) 249-259).
;
_refine_ls_abs_structure_Flack -0.04(3)
_refine_ls_extinction_method none
_refine_ls_goodness_of_fit_ref 1.103
_refine_ls_hydrogen_treatment constr
_refine_ls_number_parameters 244
_refine_ls_number_reflns 2931
_refine_ls_number_restraints 0
_refine_ls_R_factor_all 0.0687
_refine_ls_R_factor_gt 0.0576
_refine_ls_shift/su_max 0.001
_refine_ls_structure_factor_coef Fsqd
_refine_ls_weighting_details 'w = 1/[\s^2^(Fo^2^)+(0.1045P)^2^] where P=(Fo^2^+2Fc^2^)/3'
_refine_ls_weighting_scheme calc
_refine_ls_wR_factor_gt 0.1521
_refine_ls_wR_factor_ref 0.1598
_reflns_Friedel_coverage 0.560
_reflns_Friedel_fraction_full 0.860
_reflns_Friedel_fraction_max 0.856
_reflns_number_gt 2514
_reflns_number_total 2931
_reflns_threshold_expression F^2^>2.0\s(F^2^)
_cod_data_source_file d6cc00603e2.cif
_cod_data_source_block hrt038
_cod_depositor_comments 'Adding full bibliography for 7135685--7135686.cif.'
_cod_database_code 7135686

loop_
_space_group_symop_id
_space_group_symop_operation_xyz
1 +X,+Y,+Z
2 1/2-X,-Y,1/2+Z
3 1/2+X,1/2-Y,-Z
4 -X,1/2+Y,1/2-Z

loop_
_atom_site_label
_atom_site_type_symbol
_atom_site_fract_x
_atom_site_fract_y
_atom_site_fract_z
_atom_site_U_iso_or_equiv
_atom_site_adp_type
_atom_site_occupancy
_atom_site_site_symmetry_order
_atom_site_calc_flag
_atom_site_refinement_flags_posn
_atom_site_refinement_flags_adp
_atom_site_refinement_flags_occupancy
_atom_site_disorder_assembly
_atom_site_disorder_group
S1 S -0.2108(4) 0.01979(8) 0.79067(6) 0.0261(4) Uani 1 1 d . . . . .
S2 S 0.4692(4) 0.32572(8) 0.73652(7) 0.0281(4) Uani 1 1 d . . . . .
S3 S 0.2992(4) 0.15284(9) 1.01844(7) 0.0300(4) Uani 1 1 d . . . . .
N1 N -0.0679(14) 0.0934(3) 0.7615(2) 0.0248(11) Uani 1 1 d . . . . .
N2 N -0.1256(13) 0.0364(3) 0.8551(2) 0.0245(12) Uani 1 1 d . . . . .
C1 C 0.2189(16) 0.2061(3) 0.7963(3) 0.0239(13) Uani 1 1 d . . . . .
C2 C 0.0611(16) 0.1355(3) 0.8029(3) 0.0220(13) Uani 1 1 d . . . . .
C3 C 0.0240(16) 0.1027(3) 0.8566(2) 0.0222(13) Uani 1 1 d . . . . .
C4 C 0.1436(15) 0.1388(3) 0.9064(3) 0.0248(14) Uani 1 1 d . . . . .
C5 C 0.2855(17) 0.2077(3) 0.8978(3) 0.0253(14) Uani 1 1 d . . . . .
H5 H 0.3640 0.2346 0.9292 0.030 Uiso 1 1 calc R U . . .
C6 C 0.3183(17) 0.2395(3) 0.8447(3) 0.0262(14) Uani 1 1 d . . . . .
H6 H 0.4156 0.2871 0.8423 0.031 Uiso 1 1 calc R U . . .
C7 C 0.2739(16) 0.2392(3) 0.7411(3) 0.0249(13) Uani 1 1 d . . . . .
C8 C 0.1978(17) 0.2105(3) 0.6899(3) 0.0250(14) Uani 1 1 d . . . . .
H8 H 0.0908 0.1642 0.6845 0.030 Uiso 1 1 calc R U . . .
C9 C 0.2980(17) 0.2581(3) 0.6453(3) 0.0258(14) Uani 1 1 d . . . . .
C10 C 0.2639(18) 0.2476(4) 0.5883(3) 0.0295(15) Uani 1 1 d . . . . .
H10 H 0.1666 0.2035 0.5743 0.035 Uiso 1 1 calc R U . . .
C11 C 0.3722(17) 0.3015(4) 0.5520(3) 0.0320(16) Uani 1 1 d . . . . .
H11 H 0.3410 0.2950 0.5131 0.038 Uiso 1 1 calc R U . . .
C12 C 0.5255(17) 0.3650(4) 0.5714(3) 0.0321(16) Uani 1 1 d . . . . .
H12 H 0.6014 0.4009 0.5456 0.038 Uiso 1 1 calc R U . . .
C13 C 0.5699(17) 0.3770(4) 0.6270(3) 0.0298(15) Uani 1 1 d . . . . .
H13 H 0.6769 0.4206 0.6400 0.036 Uiso 1 1 calc R U . . .
C14 C 0.4543(17) 0.3237(3) 0.6646(3) 0.0270(14) Uani 1 1 d . . . . .
C15 C 0.1304(15) 0.1052(3) 0.9616(3) 0.0249(14) Uani 1 1 d . . . . .
C16 C -0.0042(15) 0.0359(3) 0.9756(2) 0.0218(13) Uani 1 1 d . . . . .
H16 H -0.1064 0.0024 0.9503 0.026 Uiso 1 1 calc R U . . .
C17 C 0.0375(16) 0.0237(3) 1.0348(3) 0.0258(14) Uani 1 1 d . . . . .
C18 C -0.0596(18) -0.0383(4) 1.0656(3) 0.0341(16) Uani 1 1 d . . . . .
H18 H -0.1643 -0.0787 1.0473 0.041 Uiso 1 1 calc R U . . .
C19 C -0.0047(19) -0.0408(4) 1.1215(3) 0.0395(18) Uani 1 1 d . . . . .
H19 H -0.0767 -0.0824 1.1421 0.047 Uiso 1 1 calc R U . . .
C20 C 0.1574(18) 0.0177(4) 1.1490(3) 0.0376(17) Uani 1 1 d . . . . .
H20 H 0.1979 0.0147 1.1879 0.045 Uiso 1 1 calc R U . . .
C21 C 0.2585(18) 0.0793(4) 1.1203(3) 0.0321(15) Uani 1 1 d . . . . .
H21 H 0.3665 0.1189 1.1392 0.038 Uiso 1 1 calc R U . . .
C22 C 0.1994(18) 0.0827(3) 1.0629(3) 0.0286(15) Uani 1 1 d . . . . .

loop_
_atom_site_aniso_label
_atom_site_aniso_U_11
_atom_site_aniso_U_22
_atom_site_aniso_U_33
_atom_site_aniso_U_23
_atom_site_aniso_U_13
_atom_site_aniso_U_12
S1 0.0254(8) 0.0269(8) 0.0260(8) -0.0021(7) -0.0023(7) -0.0031(7)
S2 0.0218(8) 0.0298(9) 0.0328(9) -0.0025(7) -0.0001(7) -0.0013(7)
S3 0.0242(8) 0.0378(9) 0.0282(9) -0.0048(7) 0.0007(7) 0.0016(7)
N1 0.022(3) 0.027(3) 0.025(3) -0.003(2) 0.000(2) -0.003(2)
N2 0.022(3) 0.025(3) 0.026(3) -0.003(2) -0.005(2) -0.001(2)
C1 0.018(3) 0.023(3) 0.031(3) 0.000(3) 0.005(3) 0.004(3)
C2 0.014(3) 0.025(3) 0.027(3) -0.006(3) 0.000(3) -0.003(2)
C3 0.015(3) 0.027(3) 0.025(3) -0.002(3) -0.003(3) -0.001(3)
C4 0.016(3) 0.034(3) 0.024(3) -0.004(3) 0.001(3) 0.002(3)
C5 0.021(3) 0.029(3) 0.026(3) -0.010(3) 0.001(3) 0.002(3)
C6 0.019(3) 0.025(3) 0.034(4) -0.003(3) 0.003(3) -0.004(3)
C7 0.016(3) 0.023(3) 0.036(4) -0.003(3) -0.003(3) 0.003(3)
C8 0.020(3) 0.030(3) 0.025(3) 0.004(3) -0.004(3) 0.006(3)
C9 0.016(3) 0.027(3) 0.035(4) -0.001(3) 0.003(3) 0.003(3)
C10 0.028(3) 0.035(3) 0.026(3) 0.003(3) 0.002(3) 0.005(3)
C11 0.029(4) 0.039(4) 0.028(4) 0.001(3) 0.005(3) 0.002(3)
C12 0.023(3) 0.030(4) 0.043(4) 0.007(3) 0.006(3) 0.002(3)
C13 0.022(3) 0.026(3) 0.042(4) 0.002(3) 0.002(3) -0.002(3)
C14 0.020(3) 0.024(3) 0.037(4) -0.005(3) 0.002(3) 0.006(3)
C15 0.017(3) 0.031(3) 0.027(3) -0.004(3) 0.002(3) 0.003(3)
C16 0.016(3) 0.032(3) 0.018(3) 0.002(2) 0.002(3) 0.009(3)
C17 0.020(3) 0.031(3) 0.026(3) -0.003(3) -0.001(3) 0.006(3)
C18 0.024(3) 0.040(4) 0.038(4) 0.003(3) 0.003(3) 0.001(3)
C19 0.031(4) 0.051(5) 0.036(4) 0.014(3) 0.009(4) 0.003(4)
C20 0.030(4) 0.058(5) 0.024(4) 0.001(3) 0.003(3) 0.017(4)
C21 0.020(3) 0.046(4) 0.030(4) -0.010(3) 0.000(3) 0.001(3)
C22 0.020(3) 0.037(4) 0.028(3) -0.005(3) -0.001(3) 0.008(3)

loop_
_atom_type_symbol
_atom_type_description
_atom_type_scat_dispersion_real
_atom_type_scat_dispersion_imag
_atom_type_scat_source
C C 0.0181 0.0091
;
International Tables for Crystallography
(Vol. C, Tables 4.2.6.8 and 6.1.1.4)
;
H H 0.0000 0.0000
;
International Tables for Crystallography
(Vol. C, Table 6.1.1.4)
;
N N 0.0311 0.0180
;
International Tables for Crystallography
(Vol. C, Tables 4.2.6.8 and 6.1.1.4)
;
S S 0.3331 0.5567
;
International Tables for Crystallography
(Vol. C, Tables 4.2.6.8 and 6.1.1.4)
;

loop_
_geom_angle_atom_site_label_1
_geom_angle_atom_site_label_2
_geom_angle_atom_site_label_3
_geom_angle
_geom_angle_site_symmetry_1
_geom_angle_site_symmetry_3
_geom_angle_publ_flag
N2 S1 N1 101.0(3) . . ?
C14 S2 C7 91.7(3) . . ?
C22 S3 C15 91.8(3) . . ?
C2 N1 S1 106.3(4) . . ?
C3 N2 S1 106.5(4) . . ?
C6 C1 C2 115.2(6) . . ?
C6 C1 C7 122.8(5) . . ?
C2 C1 C7 122.0(6) . . ?
N1 C2 C3 112.9(5) . . ?
N1 C2 C1 125.8(6) . . ?
C3 C2 C1 121.3(6) . . ?
N2 C3 C2 113.3(5) . . ?
N2 C3 C4 125.0(6) . . ?
C2 C3 C4 121.7(6) . . ?
C5 C4 C3 114.7(6) . . ?
C5 C4 C15 121.9(6) . . ?
C3 C4 C15 123.3(6) . . ?
C4 C5 C6 122.9(6) . . ?
C4 C5 H5 118.5 . . ?
C6 C5 H5 118.5 . . ?
C1 C6 C5 124.2(6) . . ?
C1 C6 H6 117.9 . . ?
C5 C6 H6 117.9 . . ?
C8 C7 C1 128.4(6) . . ?
C8 C7 S2 112.4(5) . . ?
C1 C7 S2 119.2(5) . . ?
C7 C8 C9 112.4(6) . . ?
C7 C8 H8 123.8 . . ?
C9 C8 H8 123.8 . . ?
C10 C9 C14 118.7(6) . . ?
C10 C9 C8 128.9(6) . . ?
C14 C9 C8 112.4(6) . . ?
C11 C10 C9 119.7(6) . . ?
C11 C10 H10 120.2 . . ?
C9 C10 H10 120.2 . . ?
C10 C11 C12 120.9(6) . . ?
C10 C11 H11 119.5 . . ?
C12 C11 H11 119.5 . . ?
C13 C12 C11 121.3(6) . . ?
C13 C12 H12 119.3 . . ?
C11 C12 H12 119.3 . . ?
C12 C13 C14 118.6(6) . . ?
C12 C13 H13 120.7 . . ?
C14 C13 H13 120.7 . . ?
C13 C14 C9 120.7(6) . . ?
C13 C14 S2 128.2(5) . . ?
C9 C14 S2 111.1(5) . . ?
C16 C15 C4 127.4(6) . . ?
C16 C15 S3 113.4(5) . . ?
C4 C15 S3 119.2(5) . . ?
C15 C16 C17 109.5(6) . . ?
C15 C16 H16 125.3 . . ?
C17 C16 H16 125.3 . . ?
C18 C17 C22 118.7(6) . . ?
C18 C17 C16 127.7(6) . . ?
C22 C17 C16 113.5(6) . . ?
C19 C18 C17 120.4(7) . . ?
C19 C18 H18 119.8 . . ?
C17 C18 H18 119.8 . . ?
C18 C19 C20 120.6(7) . . ?
C18 C19 H19 119.7 . . ?
C20 C19 H19 119.7 . . ?
C21 C20 C19 120.9(6) . . ?
C21 C20 H20 119.6 . . ?
C19 C20 H20 119.6 . . ?
C20 C21 C22 118.9(7) . . ?
C20 C21 H21 120.5 . . ?
C22 C21 H21 120.5 . . ?
C21 C22 C17 120.5(6) . . ?
C21 C22 S3 127.7(5) . . ?
C17 C22 S3 111.9(5) . . ?

loop_
_geom_bond_atom_site_label_1
_geom_bond_atom_site_label_2
_geom_bond_distance
_geom_bond_site_symmetry_2
_geom_bond_publ_flag
S1 N2 1.612(5) . ?
S1 N1 1.614(5) . ?
S2 C14 1.730(7) . ?
S2 C7 1.755(6) . ?
S3 C22 1.713(7) . ?
S3 C15 1.747(7) . ?
N1 C2 1.353(8) . ?
N2 C3 1.343(8) . ?
C1 C6 1.367(9) . ?
C1 C2 1.436(8) . ?
C1 C7 1.474(8) . ?
C2 C3 1.431(8) . ?
C3 C4 1.441(8) . ?
C4 C5 1.389(9) . ?
C4 C15 1.464(9) . ?
C5 C6 1.410(9) . ?
C5 H5 0.9500 . ?
C6 H6 0.9500 . ?
C7 C8 1.371(9) . ?
C8 C9 1.436(8) . ?
C8 H8 0.9500 . ?
C9 C10 1.390(8) . ?
C9 C14 1.420(9) . ?
C10 C11 1.382(9) . ?
C10 H10 0.9500 . ?
C11 C12 1.383(9) . ?
C11 H11 0.9500 . ?
C12 C13 1.366(9) . ?
C12 H12 0.9500 . ?
C13 C14 1.402(9) . ?
C13 H13 0.9500 . ?
C15 C16 1.411(8) . ?
C16 C17 1.449(8) . ?
C16 H16 0.9500 . ?
C17 C18 1.403(9) . ?
C17 C22 1.417(9) . ?
C18 C19 1.361(9) . ?
C18 H18 0.9500 . ?
C19 C20 1.403(10) . ?
C19 H19 0.9500 . ?
C20 C21 1.377(10) . ?
C20 H20 0.9500 . ?
C21 C22 1.401(9) . ?
C21 H21 0.9500 . ?

loop_
_geom_torsion_atom_site_label_1
_geom_torsion_atom_site_label_2
_geom_torsion_atom_site_label_3
_geom_torsion_atom_site_label_4
_geom_torsion
_geom_torsion_site_symmetry_1
_geom_torsion_site_symmetry_2
_geom_torsion_site_symmetry_3
_geom_torsion_site_symmetry_4
_geom_torsion_publ_flag
N2 S1 N1 C2 0.6(5) . . . . ?
N1 S1 N2 C3 0.0(5) . . . . ?
S1 N1 C2 C3 -1.0(6) . . . . ?
S1 N1 C2 C1 179.4(5) . . . . ?
C6 C1 C2 N1 177.6(6) . . . . ?
C7 C1 C2 N1 -3.4(9) . . . . ?
C6 C1 C2 C3 -1.9(8) . . . . ?
C7 C1 C2 C3 177.1(6) . . . . ?
S1 N2 C3 C2 -0.6(6) . . . . ?
S1 N2 C3 C4 -179.7(5) . . . . ?
N1 C2 C3 N2 1.0(8) . . . . ?
C1 C2 C3 N2 -179.4(5) . . . . ?
N1 C2 C3 C4 -179.8(6) . . . . ?
C1 C2 C3 C4 -0.1(9) . . . . ?
N2 C3 C4 C5 -179.1(6) . . . . ?
C2 C3 C4 C5 1.8(9) . . . . ?
N2 C3 C4 C15 3.1(10) . . . . ?
C2 C3 C4 C15 -176.0(5) . . . . ?
C3 C4 C5 C6 -1.4(9) . . . . ?
C15 C4 C5 C6 176.4(6) . . . . ?
C2 C1 C6 C5 2.4(9) . . . . ?
C7 C1 C6 C5 -176.6(6) . . . . ?
C4 C5 C6 C1 -0.7(10) . . . . ?
C6 C1 C7 C8 177.5(6) . . . . ?
C2 C1 C7 C8 -1.4(10) . . . . ?
C6 C1 C7 S2 -1.0(8) . . . . ?
C2 C1 C7 S2 -179.9(4) . . . . ?
C14 S2 C7 C8 -0.6(5) . . . . ?
C14 S2 C7 C1 178.2(5) . . . . ?
C1 C7 C8 C9 -178.3(6) . . . . ?
S2 C7 C8 C9 0.2(7) . . . . ?
C7 C8 C9 C10 179.7(7) . . . . ?
C7 C8 C9 C14 0.3(8) . . . . ?
C14 C9 C10 C11 -1.9(10) . . . . ?
C8 C9 C10 C11 178.7(6) . . . . ?
C9 C10 C11 C12 2.3(10) . . . . ?
C10 C11 C12 C13 -1.1(10) . . . . ?
C11 C12 C13 C14 -0.4(10) . . . . ?
C12 C13 C14 C9 0.8(9) . . . . ?
C12 C13 C14 S2 -178.5(5) . . . . ?
C10 C9 C14 C13 0.4(9) . . . . ?
C8 C9 C14 C13 179.9(6) . . . . ?
C10 C9 C14 S2 179.8(5) . . . . ?
C8 C9 C14 S2 -0.7(7) . . . . ?
C7 S2 C14 C13 -179.9(6) . . . . ?
C7 S2 C14 C9 0.7(5) . . . . ?
C5 C4 C15 C16 -179.6(6) . . . . ?
C3 C4 C15 C16 -2.0(10) . . . . ?
C5 C4 C15 S3 -0.2(8) . . . . ?
C3 C4 C15 S3 177.4(5) . . . . ?
C22 S3 C15 C16 0.2(5) . . . . ?
C22 S3 C15 C4 -179.3(5) . . . . ?
C4 C15 C16 C17 179.4(6) . . . . ?
S3 C15 C16 C17 -0.1(6) . . . . ?
C15 C16 C17 C18 -179.6(6) . . . . ?
C15 C16 C17 C22 -0.2(7) . . . . ?
C22 C17 C18 C19 1.2(9) . . . . ?
C16 C17 C18 C19 -179.4(6) . . . . ?
C17 C18 C19 C20 -1.6(10) . . . . ?
C18 C19 C20 C21 1.2(10) . . . . ?
C19 C20 C21 C22 -0.5(10) . . . . ?
C20 C21 C22 C17 0.2(10) . . . . ?
C20 C21 C22 S3 179.7(5) . . . . ?
C18 C17 C22 C21 -0.5(9) . . . . ?
C16 C17 C22 C21 180.0(6) . . . . ?
C18 C17 C22 S3 179.9(5) . . . . ?
C16 C17 C22 S3 0.4(7) . . . . ?
C15 S3 C22 C21 -179.9(6) . . . . ?
C15 S3 C22 C17 -0.3(5) . . . . ?
